data_2231582
loop_
_publ_author_name
'Cao, Wanwan'
'Zhong, Jun-wen'
'Wang, Jin'
'Liu, Pei-lian'
'Zeng, Zhuo'

_publ_section_title
;
 2-(3,3,4,4-Tetrafluoropyrrolidin-1-yl)aniline
;
_journal_coeditor_code LD2018
_journal_issue 9
_journal_name_full 'Acta Crystallographica Section E'
_journal_page_first o2220
_journal_paper_doi 10.1107/S1600536811030339
_journal_volume 67
_journal_year 2011
_chemical_formula_iupac 'C10 H10 F4 N2'
_chemical_formula_moiety 'C10 H10 F4 N2'
_chemical_formula_sum 'C10 H10 F4 N2'
_chemical_formula_weight 234.20
_chemical_name_systematic
;
2-(3,3,4,4-Tetrafluoropyrrolidin-1-yl)aniline
;
_space_group_IT_number 19
_symmetry_cell_setting orthorhombic
_symmetry_space_group_name_Hall 'P 2ac 2ab'
_symmetry_space_group_name_H-M 'P 21 21 21'
_atom_sites_solution_hydrogens geom
_atom_sites_solution_primary direct
_atom_sites_solution_secondary difmap
_audit_creation_method SHELXL-97
_cell_angle_alpha 90.00
_cell_angle_beta 90.00
_cell_angle_gamma 90.00
_cell_formula_units_Z 4
_cell_length_a 6.791(13)
_cell_length_b 8.185(16)
_cell_length_c 18.66(4)
_cell_measurement_temperature 298(2)
_cell_measurement_theta_max 26.99
_cell_volume 1037(4)
_computing_cell_refinement 'SAINT (Bruker, 2008)'
_computing_data_collection 'APEX2 (Bruker, 2008)'
_computing_data_reduction 'SAINT (Bruker, 2008)'
_computing_molecular_graphics 'SHELTLX (Sheldrick, 2008)'
_computing_publication_material 'SHELXL97 (Sheldrick, 2008)'
_computing_structure_refinement 'SHELXL97 (Sheldrick, 2008)'
_computing_structure_solution 'SHELXS97 (Sheldrick, 2008)'
_diffrn_ambient_temperature 298(2)
_diffrn_measured_fraction_theta_full 1.000
_diffrn_measured_fraction_theta_max 1.000
_diffrn_measurement_device_type 'Bruker SMART APEXII CCD area-detector'
_diffrn_measurement_method '\f and \w'
_diffrn_radiation_monochromator graphite
_diffrn_radiation_source 'fine-focus sealed tube'
_diffrn_radiation_type MoK\a
_diffrn_radiation_wavelength 0.71073
_diffrn_reflns_av_R_equivalents 0.0611
_diffrn_reflns_av_sigmaI/netI 0.0624
_diffrn_reflns_limit_h_max 7
_diffrn_reflns_limit_h_min -8
_diffrn_reflns_limit_k_max 10
_diffrn_reflns_limit_k_min -8
_diffrn_reflns_limit_l_max 23
_diffrn_reflns_limit_l_min -23
_diffrn_reflns_number 6022
_diffrn_reflns_theta_full 26.99
_diffrn_reflns_theta_max 26.99
_diffrn_reflns_theta_min 2.18
_exptl_absorpt_coefficient_mu 0.141
_exptl_absorpt_correction_T_max 0.9696
_exptl_absorpt_correction_T_min 0.9588
_exptl_absorpt_correction_type multi-scan
_exptl_absorpt_process_details '(SADABS; Sheldrick, 1996)'
_exptl_crystal_colour purple
_exptl_crystal_density_diffrn 1.500
_exptl_crystal_density_method 'not measured'
_exptl_crystal_description block
_exptl_crystal_F_000 480
_exptl_crystal_size_max 0.30
_exptl_crystal_size_mid 0.28
_exptl_crystal_size_min 0.22
_refine_diff_density_max 0.137
_refine_diff_density_min -0.151
_refine_ls_extinction_method none
_refine_ls_goodness_of_fit_ref 1.024
_refine_ls_hydrogen_treatment mixed
_refine_ls_matrix_type full
_refine_ls_number_parameters 153
_refine_ls_number_reflns 1342
_refine_ls_number_restraints 0
_refine_ls_restrained_S_all 1.024
_refine_ls_R_factor_all 0.0919
_refine_ls_R_factor_gt 0.0405
_refine_ls_shift/su_max 0.000
_refine_ls_shift/su_mean 0.000
_refine_ls_structure_factor_coef Fsqd
_refine_ls_weighting_details 'calc w=1/[\s^2^(Fo^2^)+(0.0380P)^2^+0.0935P] where P=(Fo^2^+2Fc^2^)/3'
_refine_ls_weighting_scheme calc
_refine_ls_wR_factor_gt 0.0906
_refine_ls_wR_factor_ref 0.1116
_reflns_number_gt 748
_reflns_number_total 1342
_reflns_threshold_expression I>2sigma(I)
_cod_data_source_file ld2018.cif
_cod_data_source_block I
_cod_original_cell_volume 1037(3)
_cod_original_sg_symbol_H-M 'P 21 21 21 '
_cod_database_code 2231582
_cod_database_fobs_code 2231582

loop_
_symmetry_equiv_pos_as_xyz
'x, y, z'
'-x+1/2, -y, z+1/2'
'-x, y+1/2, -z+1/2'
'x+1/2, -y+1/2, -z'

loop_
_atom_site_type_symbol
_atom_site_label
_atom_site_fract_x
_atom_site_fract_y
_atom_site_fract_z
_atom_site_U_iso_or_equiv
_atom_site_adp_type
_atom_site_calc_flag
_atom_site_refinement_flags
_atom_site_occupancy
_atom_site_symmetry_multiplicity
F F2 0.5502(4) 0.9533(4) 0.28755(12) 0.0946(9) Uani d . 1 1
F F4 0.9856(4) 0.9465(4) 0.22927(13) 0.0938(9) Uani d . 1 1
F F3 0.7878(4) 1.1542(3) 0.23004(13) 0.0903(9) Uani d . 1 1
F F1 0.7058(4) 0.7458(3) 0.24699(12) 0.0897(8) Uani d . 1 1
C C5 0.5124(5) 0.9963(4) 0.04139(17) 0.0451(8) Uani d . 1 1
C C6 0.3393(5) 1.0854(4) 0.02680(18) 0.0491(9) Uani d . 1 1
C C3 0.8125(6) 1.0019(5) 0.2037(2) 0.0608(10) Uani d . 1 1
C C2 0.6375(6) 0.8962(5) 0.22754(19) 0.0595(11) Uani d . 1 1
C C10 0.6062(6) 0.9131(5) -0.01323(19) 0.0575(10) Uani d . 1 1
H H10 0.7199 0.8541 -0.0031 0.069 Uiso calc R 1 1
C C7 0.2663(6) 1.0832(5) -0.0431(2) 0.0605(11) Uani d . 1 1
H H7 0.1501 1.1383 -0.0536 0.073 Uiso calc R 1 1
C C8 0.3635(7) 1.0009(5) -0.0966(2) 0.0688(12) Uani d . 1 1
H H8 0.3133 1.0027 -0.1430 0.083 Uiso calc R 1 1
C C9 0.5346(7) 0.9155(5) -0.0827(2) 0.0716(13) Uani d . 1 1
H H9 0.6004 0.8608 -0.1192 0.086 Uiso calc R 1 1
C C4 0.7993(5) 0.9997(5) 0.12353(18) 0.0583(10) Uani d . 1 1
H H4A 0.8623 1.0946 0.1025 0.070 Uiso calc R 1 1
H H4B 0.8569 0.9013 0.1036 0.070 Uiso calc R 1 1
C C1 0.5016(6) 0.8845(5) 0.16406(19) 0.0665(12) Uani d . 1 1
H H1A 0.5021 0.7752 0.1440 0.080 Uiso calc R 1 1
H H1B 0.3679 0.9136 0.1771 0.080 Uiso calc R 1 1
N N1 0.5854(4) 1.0035(4) 0.11341(14) 0.0466(7) Uani d . 1 1
N N2 0.2447(6) 1.1710(5) 0.0805(2) 0.0653(10) Uani d . 1 1
H H2A 0.312(7) 1.201(6) 0.116(3) 0.091(19) Uiso d . 1 1
H H2B 0.171(9) 1.254(9) 0.068(3) 0.17(3) Uiso d . 1 1

loop_
_atom_site_aniso_label
_atom_site_aniso_U_11
_atom_site_aniso_U_22
_atom_site_aniso_U_33
_atom_site_aniso_U_12
_atom_site_aniso_U_13
_atom_site_aniso_U_23
F2 0.093(2) 0.123(2) 0.0670(14) 0.0049(17) 0.0166(15) -0.0149(14)
F4 0.0610(15) 0.127(2) 0.0934(19) 0.0073(16) -0.0274(15) 0.0235(16)
F3 0.118(2) 0.0611(15) 0.0915(17) -0.0124(16) -0.0215(16) -0.0148(13)
F1 0.111(2) 0.0665(15) 0.0915(17) 0.0003(16) -0.0187(16) 0.0234(14)
C5 0.041(2) 0.047(2) 0.0470(18) -0.0033(19) -0.0009(17) 0.0050(16)
C6 0.047(2) 0.046(2) 0.054(2) -0.0019(18) -0.0030(19) 0.0006(18)
C3 0.056(3) 0.058(3) 0.068(2) 0.007(2) -0.016(2) 0.004(2)
C2 0.069(3) 0.062(3) 0.048(2) 0.006(2) -0.002(2) 0.008(2)
C10 0.058(2) 0.055(2) 0.059(2) 0.004(2) 0.003(2) -0.0032(19)
C7 0.057(3) 0.061(2) 0.064(2) 0.000(2) -0.016(2) 0.009(2)
C8 0.090(3) 0.069(3) 0.047(2) -0.013(3) -0.013(2) 0.000(2)
C9 0.087(4) 0.069(3) 0.058(3) -0.005(3) 0.005(2) -0.011(2)
C4 0.044(2) 0.070(3) 0.061(2) -0.004(2) -0.0026(19) 0.010(2)
C1 0.064(3) 0.074(3) 0.061(2) -0.017(2) -0.005(2) 0.017(2)
N1 0.0369(16) 0.0548(18) 0.0480(16) -0.0026(15) -0.0024(14) 0.0073(15)
N2 0.052(2) 0.073(2) 0.071(2) 0.011(2) 0.001(2) -0.004(2)

loop_
_atom_type_symbol
_atom_type_description
_atom_type_scat_dispersion_real
_atom_type_scat_dispersion_imag
_atom_type_scat_source
C C 0.0033 0.0016 'International Tables Vol C Tables 4.2.6.8 and 6.1.1.4'
H H 0.0000 0.0000 'International Tables Vol C Tables 4.2.6.8 and 6.1.1.4'
N N 0.0061 0.0033 'International Tables Vol C Tables 4.2.6.8 and 6.1.1.4'
F F 0.0171 0.0103 'International Tables Vol C Tables 4.2.6.8 and 6.1.1.4'

loop_
_geom_angle_atom_site_label_1
_geom_angle_atom_site_label_2
_geom_angle_atom_site_label_3
_geom_angle
C10 C5 C6 119.8(3)
C10 C5 N1 123.5(3)
C6 C5 N1 116.6(3)
N2 C6 C7 121.3(4)
N2 C6 C5 120.7(3)
C7 C6 C5 118.1(3)
F4 C3 F3 106.8(3)
F4 C3 C4 113.7(3)
F3 C3 C4 111.6(3)
F4 C3 C2 112.5(3)
F3 C3 C2 108.6(3)
C4 C3 C2 103.7(3)
F2 C2 F1 103.9(3)
F2 C2 C1 113.9(4)
F1 C2 C1 111.1(3)
F2 C2 C3 112.7(4)
F1 C2 C3 108.8(3)
C1 C2 C3 106.4(3)
C5 C10 C9 121.5(4)
C5 C10 H10 119.3
C9 C10 H10 119.3
C8 C7 C6 121.0(4)
C8 C7 H7 119.5
C6 C7 H7 119.5
C7 C8 C9 121.1(4)
C7 C8 H8 119.5
C9 C8 H8 119.5
C8 C9 C10 118.6(4)
C8 C9 H9 120.7
C10 C9 H9 120.7
N1 C4 C3 100.8(3)
N1 C4 H4A 111.6
C3 C4 H4A 111.6
N1 C4 H4B 111.6
C3 C4 H4B 111.6
H4A C4 H4B 109.4
N1 C1 C2 103.1(3)
N1 C1 H1A 111.2
C2 C1 H1A 111.2
N1 C1 H1B 111.2
C2 C1 H1B 111.2
H1A C1 H1B 109.1
C5 N1 C4 117.6(3)
C5 N1 C1 116.2(3)
C4 N1 C1 106.7(3)
C6 N2 H2A 117(3)
C6 N2 H2B 118(4)
H2A N2 H2B 107(5)

loop_
_geom_bond_atom_site_label_1
_geom_bond_atom_site_label_2
_geom_bond_distance
F2 C2 1.350(5)
F4 C3 1.347(5)
F3 C3 1.350(5)
F1 C2 1.365(5)
C5 C10 1.382(5)
C5 C6 1.409(5)
C5 N1 1.434(5)
C6 N2 1.381(5)
C6 C7 1.395(5)
C3 C4 1.498(6)
C3 C2 1.536(6)
C2 C1 1.505(6)
C10 C9 1.384(6)
C10 H10 0.9300
C7 C8 1.374(6)
C7 H7 0.9300
C8 C9 1.380(6)
C8 H8 0.9300
C9 H9 0.9300
C4 N1 1.465(5)
C4 H4A 0.9700
C4 H4B 0.9700
C1 N1 1.472(5)
C1 H1A 0.9700
C1 H1B 0.9700
N2 H2A 0.84(5)
N2 H2B 0.87(7)

loop_
_geom_hbond_atom_site_label_D
_geom_hbond_atom_site_label_H
_geom_hbond_atom_site_label_A
_geom_hbond_site_symmetry_A
_geom_hbond_distance_DH
_geom_hbond_distance_HA
_geom_hbond_distance_DA
_geom_hbond_angle_DHA
N2 H2A F1 3_655 0.84(5) 2.59(5) 3.295(8) 142(4)

loop_
_geom_torsion_atom_site_label_1
_geom_torsion_atom_site_label_2
_geom_torsion_atom_site_label_3
_geom_torsion_atom_site_label_4
_geom_torsion
C10 C5 C6 N2 -179.2(4)
N1 C5 C6 N2 -1.6(5)
C10 C5 C6 C7 1.3(5)
N1 C5 C6 C7 178.9(3)
F4 C3 C2 F2 93.9(4)
F3 C3 C2 F2 -24.1(4)
C4 C3 C2 F2 -142.8(3)
F4 C3 C2 F1 -20.8(4)
F3 C3 C2 F1 -138.8(3)
C4 C3 C2 F1 102.5(3)
F4 C3 C2 C1 -140.6(4)
F3 C3 C2 C1 101.4(4)
C4 C3 C2 C1 -17.3(4)
C6 C5 C10 C9 0.3(5)
N1 C5 C10 C9 -177.1(4)
N2 C6 C7 C8 178.5(4)
C5 C6 C7 C8 -2.0(6)
C6 C7 C8 C9 1.1(6)
C7 C8 C9 C10 0.6(6)
C5 C10 C9 C8 -1.3(6)
F4 C3 C4 N1 159.5(3)
F3 C3 C4 N1 -79.6(4)
C2 C3 C4 N1 37.0(4)
F2 C2 C1 N1 115.4(4)
F1 C2 C1 N1 -127.7(4)
C3 C2 C1 N1 -9.4(4)
C10 C5 N1 C4 31.8(5)
C6 C5 N1 C4 -145.8(4)
C10 C5 N1 C1 -96.3(4)
C6 C5 N1 C1 86.2(4)
C3 C4 N1 C5 -177.7(3)
C3 C4 N1 C1 -45.2(4)
C2 C1 N1 C5 167.3(3)
C2 C1 N1 C4 34.1(4)

loop_
_cod_related_entry_id
_cod_related_entry_database
_cod_related_entry_code
1 ChemSpider 30656948
